data_2215853
loop_
_publ_author_name
'Li-Li Kong'
'Shan Gao'
'Li-Hua Huo'
'Ng, Seik Weng'

_publ_section_title
<i>catena</i>-Poly[[aqua(4,4'-bipyridine-\k^2^<i>N</i>,<i>N</i>')cobalt(II)]-\m-3-(4-carboxylatophenoxy)propionato-\k^3^<i>O</i>:<i>O</i>',<i>O</i>'']
_journal_coeditor_code CI2489
_journal_issue 11
_journal_name_full 'Acta Crystallographica Section E'
_journal_page_first m2852
_journal_page_last m2852
_journal_paper_doi 10.1107/S1600536807052191
_journal_volume 63
_journal_year 2007
_chemical_formula_iupac '[Co (C10 H8 O5) (C10 H8 N2) (H2 O)]'
_chemical_formula_moiety 'C20 H18 Co N2 O6'
_chemical_formula_sum 'C20 H18 Co N2 O6'
_chemical_formula_weight 441.29
_chemical_name_systematic
;
catena-Poly[[aqua(4,4'-bipyridine-\k^2^N,N')cobalt(II)]-
\m-3-(4-carboxylatophenoxy)propionato-\k^3^O:O',O'']
;
_space_group_IT_number 19
_symmetry_cell_setting orthorhombic
_symmetry_space_group_name_Hall 'P 2ac 2ab'
_symmetry_space_group_name_H-M 'P 21 21 21'
_atom_sites_solution_hydrogens geom
_atom_sites_solution_primary direct
_atom_sites_solution_secondary difmap
_audit_creation_method SHELXL97
_cell_angle_alpha 90.00
_cell_angle_beta 90.00
_cell_angle_gamma 90.00
_cell_formula_units_Z 4
_cell_length_a 6.7193(2)
_cell_length_b 16.1369(5)
_cell_length_c 17.2762(7)
_cell_measurement_reflns_used 14469
_cell_measurement_temperature 295(2)
_cell_measurement_theta_max 27.5
_cell_measurement_theta_min 3.0
_cell_volume 1873.24(11)
_computing_cell_refinement 'RAPID-AUTO (Rigaku, 1998)'
_computing_data_collection 'RAPID-AUTO (Rigaku, 1998)'
_computing_data_reduction 'CrystalStructure (Rigaku/MSC, 2002)'
_computing_molecular_graphics 'X-SEED (Barbour, 2001)'
_computing_publication_material 'publCIF (Westrip, 2007)'
_computing_structure_refinement 'SHELXL97 (Sheldrick, 1997)'
_computing_structure_solution 'SHELXS97 (Sheldrick, 1997)'
_diffrn_ambient_temperature 295(2)
_diffrn_detector_area_resol_mean 10.000
_diffrn_measured_fraction_theta_full 0.998
_diffrn_measured_fraction_theta_max 0.998
_diffrn_measurement_device_type 'Rigaku R-AXIS RAPID'
_diffrn_measurement_method \w
_diffrn_radiation_monochromator graphite
_diffrn_radiation_source 'fine-focus sealed tube'
_diffrn_radiation_type MoK\a
_diffrn_radiation_wavelength 0.71073
_diffrn_reflns_av_R_equivalents 0.0414
_diffrn_reflns_av_sigmaI/netI 0.0368
_diffrn_reflns_limit_h_max 8
_diffrn_reflns_limit_h_min -8
_diffrn_reflns_limit_k_max 20
_diffrn_reflns_limit_k_min -20
_diffrn_reflns_limit_l_max 22
_diffrn_reflns_limit_l_min -22
_diffrn_reflns_number 18344
_diffrn_reflns_theta_full 27.45
_diffrn_reflns_theta_max 27.45
_diffrn_reflns_theta_min 3.25
_diffrn_standards_decay_% 0
_diffrn_standards_interval_count 0
_diffrn_standards_interval_time 0
_diffrn_standards_number 0
_exptl_absorpt_coefficient_mu 0.958
_exptl_absorpt_correction_T_max 0.854
_exptl_absorpt_correction_T_min 0.546
_exptl_absorpt_correction_type multi-scan
_exptl_absorpt_process_details '(ABSCOR; Higashi, 1995)'
_exptl_crystal_colour pink
_exptl_crystal_density_diffrn 1.565
_exptl_crystal_density_method 'not measured'
_exptl_crystal_description block
_exptl_crystal_F_000 908
_exptl_crystal_size_max 0.38
_exptl_crystal_size_mid 0.25
_exptl_crystal_size_min 0.17
_refine_diff_density_max 0.328
_refine_diff_density_min -0.354
_refine_ls_abs_structure_details 'Flack (1983), with 1820 Friedel pairs'
_refine_ls_abs_structure_Flack 0.47(2)
_refine_ls_extinction_method none
_refine_ls_goodness_of_fit_ref 0.998
_refine_ls_hydrogen_treatment mixed
_refine_ls_matrix_type full
_refine_ls_number_parameters 271
_refine_ls_number_reflns 4282
_refine_ls_number_restraints 2
_refine_ls_restrained_S_all 0.998
_refine_ls_R_factor_all 0.0561
_refine_ls_R_factor_gt 0.0340
_refine_ls_shift/su_max 0.001
_refine_ls_shift/su_mean 0.000
_refine_ls_structure_factor_coef Fsqd
_refine_ls_weighting_details 'calc w = 1/[\s^2^(Fo^2^)+(0.0503P)^2^] where P=(Fo^2^+2Fc^2^)/3'
_refine_ls_weighting_scheme calc
_refine_ls_wR_factor_gt 0.0747
_refine_ls_wR_factor_ref 0.0865
_reflns_number_gt 3233
_reflns_number_total 4282
_reflns_threshold_expression I>2\s(I)
_cod_data_source_file ci2489.cif
_cod_data_source_block I
_cod_original_cell_volume 1873.20(10)
_cod_database_code 2215853
_cod_database_fobs_code 2215853

loop_
_symmetry_equiv_pos_as_xyz
'x, y, z'
'-x+1/2, -y, z+1/2'
'x+1/2, -y+1/2, -z'
'-x, y+1/2, -z+1/2'

loop_
_atom_site_type_symbol
_atom_site_label
_atom_site_fract_x
_atom_site_fract_y
_atom_site_fract_z
_atom_site_U_iso_or_equiv
_atom_site_adp_type
_atom_site_calc_flag
_atom_site_refinement_flags
_atom_site_occupancy
Co Co1 0.76489(5) 0.398602(19) 0.855061(19) 0.03280(11) Uani d . 1
O O1 0.8432(3) 0.51878(12) 0.86177(15) 0.0497(5) Uani d . 1
O O2 0.5641(3) 0.58949(13) 0.84844(18) 0.0748(8) Uani d . 1
O O3 0.9850(3) 0.64927(14) 0.98563(12) 0.0493(6) Uani d . 1
O O4 1.4181(3) 0.62191(12) 1.31063(11) 0.0381(5) Uani d . 1
O O5 1.6780(3) 0.60698(13) 1.23548(11) 0.0392(4) Uani d . 1
O O1W 0.4572(3) 0.43293(15) 0.86584(15) 0.0471(5) Uani d D 1
H H1W1 0.351(5) 0.421(3) 0.841(3) 0.13(2) Uiso d D 1
H H1W2 0.472(10) 0.4855(10) 0.858(3) 0.15(2) Uiso d D 1
N N1 0.7355(3) 0.26736(12) 0.86476(13) 0.0380(5) Uani d . 1
N N2 0.7761(3) 0.37846(13) 0.97567(12) 0.0372(5) Uani d . 1
C C1 0.7464(5) 0.58424(15) 0.85589(15) 0.0405(6) Uani d . 1
C C2 0.8697(5) 0.66325(17) 0.85777(19) 0.0478(7) Uani d . 1
H H2A 0.7878 0.7080 0.8774 0.057 Uiso calc R 1
H H2B 0.9084 0.6774 0.8053 0.057 Uiso calc R 1
C C3 1.0561(5) 0.65662(19) 0.90742(18) 0.0468(8) Uani d . 1
H H3A 1.1336 0.6083 0.8930 0.056 Uiso calc R 1
H H3B 1.1384 0.7056 0.9016 0.056 Uiso calc R 1
C C4 1.1199(4) 0.63966(18) 1.04414(19) 0.0400(8) Uani d . 1
C C5 1.3226(4) 0.62954(18) 1.03432(18) 0.0382(7) Uani d . 1
H H5 1.3781 0.6289 0.9850 0.046 Uiso calc R 1
C C6 1.4423(4) 0.62027(17) 1.09954(18) 0.0358(7) Uani d . 1
H H6 1.5785 0.6128 1.0932 0.043 Uiso calc R 1
C C7 1.3635(4) 0.62183(18) 1.17393(17) 0.0325(6) Uani d . 1
C C8 1.1589(4) 0.6321(2) 1.18138(19) 0.0407(8) Uani d . 1
H H8 1.1024 0.6334 1.2305 0.049 Uiso calc R 1
C C9 1.0378(5) 0.6405(2) 1.11728(19) 0.0464(8) Uani d . 1
H H9 0.9011 0.6466 1.1234 0.056 Uiso calc R 1
C C10 1.4924(4) 0.61640(16) 1.24370(16) 0.0315(6) Uani d . 1
C C11 0.7263(5) 0.21451(17) 0.80494(18) 0.0465(7) Uani d . 1
H H11 0.7152 0.2359 0.7551 0.056 Uiso calc R 1
C C12 0.7325(6) 0.12974(18) 0.8145(2) 0.0577(9) Uani d . 1
H H12 0.7225 0.0946 0.7720 0.069 Uiso calc R 1
C C13 0.7535(5) 0.09824(18) 0.8873(2) 0.0597(8) Uani d . 1
H H13 0.7629 0.0413 0.8949 0.072 Uiso calc R 1
C C14 0.7608(5) 0.15235(17) 0.9502(2) 0.0512(8) Uani d . 1
H H14 0.7712 0.1320 1.0004 0.061 Uiso calc R 1
C C15 0.7525(4) 0.23639(15) 0.93690(16) 0.0372(6) Uani d . 1
C C16 0.7603(4) 0.29919(16) 0.99980(15) 0.0362(6) Uani d . 1
C C17 0.7481(5) 0.2795(2) 1.07764(16) 0.0496(7) Uani d . 1
H H17 0.7364 0.2246 1.0935 0.059 Uiso calc R 1
C C18 0.7535(5) 0.3428(2) 1.13136(17) 0.0583(8) Uani d . 1
H H18 0.7468 0.3308 1.1839 0.070 Uiso calc R 1
C C19 0.7688(5) 0.4237(2) 1.10691(18) 0.0569(8) Uani d . 1
H H19 0.7711 0.4669 1.1426 0.068 Uiso calc R 1
C C20 0.7804(5) 0.43962(19) 1.02912(17) 0.0471(7) Uani d . 1
H H20 0.7917 0.4943 1.0126 0.056 Uiso calc R 1

loop_
_atom_site_aniso_label
_atom_site_aniso_U_11
_atom_site_aniso_U_22
_atom_site_aniso_U_33
_atom_site_aniso_U_12
_atom_site_aniso_U_13
_atom_site_aniso_U_23
Co1 0.03360(18) 0.03556(17) 0.02925(18) -0.00088(17) 0.00086(18) 0.00136(15)
O1 0.0485(12) 0.0362(10) 0.0644(15) -0.0022(9) 0.0008(12) -0.0018(11)
O2 0.0542(14) 0.0514(14) 0.119(3) 0.0054(11) -0.0266(16) -0.0056(16)
O3 0.0396(12) 0.0774(15) 0.0309(12) -0.0002(10) -0.0106(9) -0.0001(10)
O4 0.0337(10) 0.0499(11) 0.0308(11) 0.0015(9) 0.0002(8) -0.0032(9)
O5 0.0267(9) 0.0581(11) 0.0328(10) 0.0010(9) -0.0034(7) -0.0006(10)
O1W 0.0331(11) 0.0588(13) 0.0495(14) 0.0017(10) -0.0034(11) -0.0037(11)
N1 0.0351(12) 0.0369(10) 0.0420(13) -0.0033(11) 0.0067(14) 0.0017(9)
N2 0.0335(13) 0.0472(12) 0.0310(12) 0.0040(12) -0.0005(11) 0.0013(9)
C1 0.0499(16) 0.0399(13) 0.0317(13) 0.0009(14) -0.0089(19) -0.0005(11)
C2 0.063(2) 0.0423(15) 0.0385(17) -0.0063(14) -0.0131(18) 0.0071(15)
C3 0.0505(18) 0.0504(17) 0.0396(18) -0.0072(15) -0.0044(15) 0.0055(14)
C4 0.0359(16) 0.0460(18) 0.0380(19) -0.0072(13) -0.0068(14) 0.0012(14)
C5 0.0383(16) 0.0469(17) 0.0295(16) 0.0001(12) 0.0008(12) -0.0038(13)
C6 0.0270(14) 0.0418(16) 0.0385(17) 0.0002(12) 0.0006(12) -0.0029(13)
C7 0.0291(13) 0.0356(15) 0.0328(16) -0.0032(11) -0.0033(12) -0.0006(12)
C8 0.0317(15) 0.060(2) 0.0301(17) -0.0012(13) 0.0019(12) 0.0024(14)
C9 0.0300(15) 0.070(2) 0.0388(19) -0.0044(14) 0.0002(14) 0.0043(15)
C10 0.0296(14) 0.0310(13) 0.0338(15) -0.0004(11) -0.0019(11) -0.0017(11)
C11 0.0461(18) 0.0483(15) 0.0451(17) -0.0067(15) 0.0103(17) -0.0053(13)
C12 0.052(2) 0.0440(15) 0.077(2) -0.0061(17) 0.009(2) -0.0126(16)
C13 0.0485(17) 0.0352(14) 0.095(3) -0.002(2) 0.005(2) -0.0002(16)
C14 0.0350(16) 0.0498(16) 0.069(2) -0.0011(17) -0.004(2) 0.0180(14)
C15 0.0249(12) 0.0419(13) 0.0448(15) 0.0003(14) 0.0014(16) 0.0085(11)
C16 0.0224(12) 0.0503(14) 0.0358(14) 0.0015(14) 0.0008(14) 0.0079(11)
C17 0.0361(15) 0.0694(17) 0.0432(17) 0.0053(18) 0.0027(18) 0.0180(14)
C18 0.0426(17) 0.102(3) 0.0300(16) 0.007(2) 0.0007(19) 0.0098(15)
C19 0.0479(19) 0.085(2) 0.0381(17) 0.0034(19) 0.0011(18) -0.0131(16)
C20 0.0482(19) 0.0572(16) 0.0358(16) 0.0035(16) -0.0003(15) -0.0056(13)

loop_
_atom_type_symbol
_atom_type_description
_atom_type_scat_dispersion_real
_atom_type_scat_dispersion_imag
_atom_type_scat_source
C C 0.0033 0.0016 'International Tables Vol C Tables 4.2.6.8 and 6.1.1.4'
H H 0.0000 0.0000 'International Tables Vol C Tables 4.2.6.8 and 6.1.1.4'
N N 0.0061 0.0033 'International Tables Vol C Tables 4.2.6.8 and 6.1.1.4'
O O 0.0106 0.0060 'International Tables Vol C Tables 4.2.6.8 and 6.1.1.4'
Co Co 0.3494 0.9721 'International Tables Vol C Tables 4.2.6.8 and 6.1.1.4'

loop_
_geom_angle_atom_site_label_1
_geom_angle_atom_site_label_2
_geom_angle_atom_site_label_3
_geom_angle_site_symmetry_1
_geom_angle_site_symmetry_3
_geom_angle
O1 Co1 O5 . 2_764 92.87(9)
O1 Co1 N2 . . 94.72(9)
O5 Co1 N2 2_764 . 163.10(8)
O1 Co1 N1 . . 167.43(10)
O5 Co1 N1 2_764 . 92.95(8)
N2 Co1 N1 . . 76.87(9)
O1 Co1 O1W . . 89.89(9)
O5 Co1 O1W 2_764 . 105.76(8)
N2 Co1 O1W . . 89.35(9)
N1 Co1 O1W . . 99.22(9)
O1 Co1 O4 . 2_764 85.14(8)
O5 Co1 O4 2_764 2_764 59.64(7)
N2 Co1 O4 . 2_764 106.00(8)
N1 Co1 O4 . 2_764 88.21(8)
O1W Co1 O4 . 2_764 164.19(8)
C1 O1 Co1 . . 132.6(2)
C4 O3 C3 . . 118.9(2)
C10 O4 Co1 . 2_765 85.92(15)
C10 O5 Co1 . 2_765 94.29(17)
Co1 O1W H1W1 . . 134(4)
Co1 O1W H1W2 . . 98(5)
H1W1 O1W H1W2 . . 104(5)
C11 N1 C15 . . 118.7(2)
C11 N1 Co1 . . 125.10(19)
C15 N1 Co1 . . 115.65(17)
C16 N2 C20 . . 118.9(2)
C16 N2 Co1 . . 116.62(17)
C20 N2 Co1 . . 124.24(19)
O2 C1 O1 . . 125.8(3)
O2 C1 C2 . . 119.0(2)
O1 C1 C2 . . 115.1(3)
C1 C2 C3 . . 113.7(2)
C1 C2 H2A . . 108.8
C3 C2 H2A . . 108.8
C1 C2 H2B . . 108.8
C3 C2 H2B . . 108.8
H2A C2 H2B . . 107.7
O3 C3 C2 . . 105.2(3)
O3 C3 H3A . . 110.7
C2 C3 H3A . . 110.7
O3 C3 H3B . . 110.7
C2 C3 H3B . . 110.7
H3A C3 H3B . . 108.8
O3 C4 C5 . . 125.2(3)
O3 C4 C9 . . 114.3(3)
C5 C4 C9 . . 120.5(3)
C4 C5 C6 . . 118.8(3)
C4 C5 H5 . . 120.6
C6 C5 H5 . . 120.6
C5 C6 C7 . . 121.8(3)
C5 C6 H6 . . 119.1
C7 C6 H6 . . 119.1
C6 C7 C8 . . 117.7(3)
C6 C7 C10 . . 121.8(2)
C8 C7 C10 . . 120.5(3)
C9 C8 C7 . . 121.3(3)
C9 C8 H8 . . 119.3
C7 C8 H8 . . 119.3
C8 C9 C4 . . 119.9(3)
C8 C9 H9 . . 120.0
C4 C9 H9 . . 120.0
O4 C10 O5 . . 120.1(3)
O4 C10 C7 . . 120.5(2)
O5 C10 C7 . . 119.4(2)
N1 C11 C12 . . 122.5(3)
N1 C11 H11 . . 118.8
C12 C11 H11 . . 118.8
C13 C12 C11 . . 118.9(3)
C13 C12 H12 . . 120.5
C11 C12 H12 . . 120.5
C12 C13 C14 . . 119.2(3)
C12 C13 H13 . . 120.4
C14 C13 H13 . . 120.4
C15 C14 C13 . . 119.0(3)
C15 C14 H14 . . 120.5
C13 C14 H14 . . 120.5
N1 C15 C14 . . 121.5(3)
N1 C15 C16 . . 115.2(2)
C14 C15 C16 . . 123.2(3)
N2 C16 C17 . . 121.5(3)
N2 C16 C15 . . 115.0(2)
C17 C16 C15 . . 123.5(2)
C18 C17 C16 . . 118.8(3)
C18 C17 H17 . . 120.6
C16 C17 H17 . . 120.6
C19 C18 C17 . . 119.9(3)
C19 C18 H18 . . 120.1
C17 C18 H18 . . 120.1
C20 C19 C18 . . 118.8(3)
C20 C19 H19 . . 120.6
C18 C19 H19 . . 120.6
N2 C20 C19 . . 122.2(3)
N2 C20 H20 . . 118.9
C19 C20 H20 . . 118.9

loop_
_geom_bond_atom_site_label_1
_geom_bond_atom_site_label_2
_geom_bond_site_symmetry_2
_geom_bond_distance
Co1 O1 . 2.013(2)
Co1 O5 2_764 2.103(2)
Co1 N2 . 2.110(2)
Co1 N1 . 2.134(2)
Co1 O1W . 2.148(2)
Co1 O4 2_764 2.289(2)
O1 C1 . 1.245(3)
O2 C1 . 1.234(4)
O3 C4 . 1.367(4)
O3 C3 . 1.438(4)
O4 C10 . 1.263(3)
O5 C10 . 1.265(3)
O1W H1W1 . 0.850(10)
O1W H1W2 . 0.860(10)
N1 C11 . 1.341(3)
N1 C15 . 1.348(3)
N2 C16 . 1.350(3)
N2 C20 . 1.352(4)
C1 C2 . 1.521(4)
C2 C3 . 1.522(4)
C2 H2A . 0.97
C2 H2B . 0.97
C3 H3A . 0.97
C3 H3B . 0.97
C4 C5 . 1.382(4)
C4 C9 . 1.379(4)
C5 C6 . 1.392(4)
C5 H5 . 0.93
C6 C7 . 1.390(4)
C6 H6 . 0.93
C7 C8 . 1.391(4)
C7 C10 . 1.487(4)
C8 C9 . 1.380(4)
C8 H8 . 0.93
C9 H9 . 0.93
C11 C12 . 1.379(4)
C11 H11 . 0.93
C12 C13 . 1.364(5)
C12 H12 . 0.93
C13 C14 . 1.395(5)
C13 H13 . 0.93
C14 C15 . 1.377(4)
C14 H14 . 0.93
C15 C16 . 1.487(4)
C16 C17 . 1.384(4)
C17 C18 . 1.381(5)
C17 H17 . 0.93
C18 C19 . 1.377(5)
C18 H18 . 0.93
C19 C20 . 1.370(4)
C19 H19 . 0.93
C20 H20 . 0.93

loop_
_geom_hbond_atom_site_label_D
_geom_hbond_atom_site_label_H
_geom_hbond_atom_site_label_A
_geom_hbond_site_symmetry_A
_geom_hbond_distance_DH
_geom_hbond_distance_HA
_geom_hbond_distance_DA
_geom_hbond_angle_DHA
_geom_hbond_publ_flag
O1W H1W2 O2 . 0.860(10) 1.80(2) 2.644(3) 166(6) y
O1W H1W1 O4 2_664 0.850(10) 2.01(2) 2.837(3) 164(5) y

loop_
_geom_torsion_atom_site_label_1
_geom_torsion_atom_site_label_2
_geom_torsion_atom_site_label_3
_geom_torsion_atom_site_label_4
_geom_torsion_site_symmetry_1
_geom_torsion
O5 Co1 O1 C1 2_764 91.4(3)
N2 Co1 O1 C1 . -103.7(3)
N1 Co1 O1 C1 . -151.1(4)
O1W Co1 O1 C1 . -14.4(3)
O4 Co1 O1 C1 2_764 150.6(3)
O1 Co1 N1 C11 . -127.3(4)
O5 Co1 N1 C11 2_764 -9.8(3)
N2 Co1 N1 C11 . -176.2(3)
O1W Co1 N1 C11 . 96.7(3)
O4 Co1 N1 C11 2_764 -69.3(3)
O1 Co1 N1 C15 . 44.2(6)
O5 Co1 N1 C15 2_764 161.7(2)
N2 Co1 N1 C15 . -4.6(2)
O1W Co1 N1 C15 . -91.8(2)
O4 Co1 N1 C15 2_764 102.2(2)
O1 Co1 N2 C16 . -170.7(2)
O5 Co1 N2 C16 2_764 -54.3(4)
N1 Co1 N2 C16 . -0.2(2)
O1W Co1 N2 C16 . 99.5(2)
O4 Co1 N2 C16 2_764 -84.4(2)
O1 Co1 N2 C20 . 15.3(3)
O5 Co1 N2 C20 2_764 131.7(3)
N1 Co1 N2 C20 . -174.2(3)
O1W Co1 N2 C20 . -74.5(3)
O4 Co1 N2 C20 2_764 101.6(3)
Co1 O1 C1 O2 . 4.8(5)
Co1 O1 C1 C2 . -174.7(2)
O2 C1 C2 C3 . 148.8(3)
O1 C1 C2 C3 . -31.6(4)
C4 O3 C3 C2 . 178.1(2)
C1 C2 C3 O3 . -67.7(3)
C3 O3 C4 C5 . -5.5(4)
C3 O3 C4 C9 . 174.6(3)
O3 C4 C5 C6 . -179.9(3)
C9 C4 C5 C6 . -0.1(5)
C4 C5 C6 C7 . -0.7(4)
C5 C6 C7 C8 . 0.7(4)
C5 C6 C7 C10 . -176.7(3)
C6 C7 C8 C9 . 0.0(5)
C10 C7 C8 C9 . 177.5(3)
C7 C8 C9 C4 . -0.8(5)
O3 C4 C9 C8 . -179.4(3)
C5 C4 C9 C8 . 0.8(5)
Co1 O4 C10 O5 2_765 -2.4(2)
Co1 O4 C10 C7 2_765 178.3(2)
Co1 O5 C10 O4 2_765 2.6(3)
Co1 O5 C10 C7 2_765 -178.0(2)
C6 C7 C10 O4 . 176.6(3)
C8 C7 C10 O4 . -0.7(4)
C6 C7 C10 O5 . -2.7(4)
C8 C7 C10 O5 . 179.9(3)
C15 N1 C11 C12 . 0.3(5)
Co1 N1 C11 C12 . 171.6(3)
N1 C11 C12 C13 . -1.6(6)
C11 C12 C13 C14 . 2.3(6)
C12 C13 C14 C15 . -1.9(5)
C11 N1 C15 C14 . 0.1(5)
Co1 N1 C15 C14 . -172.0(2)
C11 N1 C15 C16 . -179.6(3)
Co1 N1 C15 C16 . 8.3(3)
C13 C14 C15 N1 . 0.7(5)
C13 C14 C15 C16 . -179.7(3)
C20 N2 C16 C17 . 0.1(5)
Co1 N2 C16 C17 . -174.2(2)
C20 N2 C16 C15 . 178.8(3)
Co1 N2 C16 C15 . 4.5(3)
N1 C15 C16 N2 . -8.5(4)
C14 C15 C16 N2 . 171.9(3)
N1 C15 C16 C17 . 170.1(3)
C14 C15 C16 C17 . -9.5(5)
N2 C16 C17 C18 . -0.4(5)
C15 C16 C17 C18 . -178.9(3)
C16 C17 C18 C19 . 0.7(5)
C17 C18 C19 C20 . -0.7(6)
C16 N2 C20 C19 . -0.2(5)
Co1 N2 C20 C19 . 173.7(2)
C18 C19 C20 N2 . 0.4(5)
